data_7132907
loop_
_publ_author_name
'Sadaphal, Vikas Ashokrao'
'Wu, Tien-Lin'
'Liu, Rai-Shung'

_publ_section_title
;
 Synthesis of two nitrogen-containing polyaromatic compounds through gold
 catalysis/DBU-promoted cyclizations.
;
_journal_issue 32
_journal_name_full 'Chemical communications (Cambridge, England)'
_journal_page_first 4294
_journal_page_last 4297
_journal_paper_doi 10.1039/d4cc00113c
_journal_volume 60
_journal_year 2024
_chemical_formula_moiety 'C19 H12 N2'
_chemical_formula_sum 'C19 H12 N2'
_chemical_formula_weight 268.31
_space_group_crystal_system monoclinic
_space_group_IT_number 14
_space_group_name_Hall '-P 2yn'
_space_group_name_H-M_alt 'P 1 21/n 1'
_atom_sites_solution_hydrogens geom
_atom_sites_solution_primary dual
_audit_creation_date 2023-10-16
_audit_creation_method
;
Olex2 1.5
(compiled 2023.08.24 svn.re1ec1418 for OlexSys, GUI svn.r6817)
;
_audit_update_record
;
2023-10-16 deposited with the CCDC.	2024-03-20 downloaded from the CCDC.
;
_cell_angle_alpha 90
_cell_angle_beta 99.580(3)
_cell_angle_gamma 90
_cell_formula_units_Z 4
_cell_length_a 17.6032(6)
_cell_length_b 3.85280(10)
_cell_length_c 18.9019(6)
_cell_measurement_reflns_used 8241
_cell_measurement_temperature 99.9(3)
_cell_measurement_theta_max 73.7850
_cell_measurement_theta_min 3.1220
_cell_volume 1264.08(7)
_computing_cell_refinement 'CrysAlisPro 1.171.42.96a (Rigaku OD, 2023)'
_computing_data_collection 'CrysAlisPro 1.171.42.96a (Rigaku OD, 2023)'
_computing_data_reduction 'CrysAlisPro 1.171.42.96a (Rigaku OD, 2023)'
_computing_molecular_graphics 'Olex2 1.5 (Dolomanov et al., 2009)'
_computing_publication_material 'Olex2 1.5 (Dolomanov et al., 2009)'
_computing_structure_refinement 'SHELXL 2018/3 (Sheldrick, 2015)'
_computing_structure_solution 'SHELXT  (Sheldrick, 2015)'
_diffrn_ambient_environment N~2~
_diffrn_ambient_temperature 99.9(3)
_diffrn_detector 'Hybrid Pixel Array Detector'
_diffrn_detector_area_resol_mean 10.0000
_diffrn_detector_type 'HyPix-Arc 150'
_diffrn_measured_fraction_theta_full 1.000
_diffrn_measured_fraction_theta_max 0.982
_diffrn_measurement_details
;
List of Runs (angles in degrees, time in seconds):

  # Type    Start    End  Width  t~exp~   \w     \q     \k     \f   Frames
#--------------------------------------------------------------------------
  1  \w     36.00  62.00   0.50    2.30    --   56.25-115.00-147.00   52
  2  \w    -49.00 -19.00   0.50    2.30    --  -59.44 115.00 -57.00   60
  3  \w     33.00  58.00   0.50    2.30    --   69.31-115.00-147.00   50
  4  \w    -83.00 -58.00   0.50    2.30    --  -72.13 115.00 -57.00   50
  5  \w    -92.00 -48.00   0.50    2.30    --  -75.32 115.00 -57.00   88
  6  \w     63.00  88.00   0.50    2.30    --   75.94-115.00-147.00   50
  7  \w     71.00  97.00   0.50    2.30    --   83.87-115.00-147.00   52
  8  \w     14.00  63.00   0.50    2.30    --   56.25 -95.00  30.00   98
  9  \w     31.00  56.00   0.50    2.30    --   56.25-125.00 -60.00   50
 10  \w     15.00  63.00   0.50    2.30    --   56.25 -95.00 -30.00   96
 11  \w     53.00  78.00   0.50    2.30    --   56.25  15.00 -90.00   50
 12  \w     26.00  83.00   0.50    2.30    --   56.25-125.00-180.00  114
 13  \w     18.00  43.00   0.50    2.30    --   56.25 -95.00 -90.00   50
 14  \w     16.00  48.00   0.50    2.30    --   56.25 -95.00  90.00   64
 15  \w   -108.00 -41.00   0.50    2.30    --  -59.44 -15.00  90.00  134
 16  \w    -67.00 -26.00   0.50    2.30    --  -72.13 125.00  60.00   82
 17  \w    -59.00 -26.00   0.50    2.30    --  -72.13 125.00   0.00   66
 18  \w    -98.00 -72.00   0.50    2.30    --  -72.13 125.00  60.00   52
 19  \w   -103.00 -40.00   0.50    2.30    --  -75.32 -15.00 150.00  126
 20  \w   -126.00 -58.00   0.50    2.30    --  -75.32 -15.00-120.00  136
 21  \w   -126.00 -53.00   0.50    2.30    --  -75.32 -15.00  30.00  146
 22  \w   -126.00 -40.00   0.50    2.30    --  -75.32 -15.00 -60.00  172
 23  \w     53.00  83.00   0.50    2.30    --   75.94 -95.00 120.00   60
 24  \w     37.00  82.00   0.50    2.30    --   75.94 -95.00  60.00   90
 25  \w     34.00  82.00   0.50    2.30    --   75.94 -95.00-150.00   96
 26  \w     33.00  58.00   0.50    2.30    --   75.94 -95.00 -60.00   50
 27  \w    -97.00 -42.00   0.50    2.30    --  -79.90 114.00-104.12  110
 28  \w     66.00  91.00   0.50    2.30    --   83.87 -95.00  60.00   50
 29  \w     41.00  92.00   0.50    2.30    --   83.87 -95.00-150.00  102
 30  \w     58.00  92.00   0.50    2.30    --   83.87 -95.00 120.00   68
 31  \w     43.00  92.00   0.50    2.30    --   83.87 -95.00-120.00   98
 32  \w     39.00  64.00   0.50    2.30    --   83.87-111.00 -90.00   50
 33  \w     67.00  92.00   0.50    2.30    --   83.87 -95.00  90.00   50
 34  \w     41.00  92.00   0.50    2.30    --   83.87 -95.00 150.00  102
 35  \w     41.00  92.00   0.50    2.30    --   83.87 -95.00   0.00  102
 36  \w     43.00  91.00   0.50    2.30    --   83.87 -95.00 -90.00   96
 37  \w     51.00 106.00   0.50    2.30    --   83.87  15.00  90.00  110
 38  \w     56.00 134.00   0.50    2.30    --   83.87  15.00 -60.00  156
 39  \w     42.00  92.00   0.50    2.30    --   83.87 -95.00 -30.00  100
 40  \w     39.00  66.00   0.50    2.30    --   83.87-111.00 120.00   54
 41  \w     42.00  92.00   0.50    2.30    --   83.87 -95.00  30.00  100
 42  \w     42.00  68.00   0.50    2.30    --   83.87 -95.00-180.00   52
 43  \w     50.00 130.00   0.50    2.30    --   83.87  15.00-150.00  160
;
_diffrn_measurement_device 'four-circle diffractometer'
_diffrn_measurement_device_type 'XtaLAB Synergy R, DW system, HyPix-Arc 150'
_diffrn_measurement_method '\w scans'
_diffrn_orient_matrix_type 'CrysAlisPro convention (1999,Acta A55,543-557)'
_diffrn_orient_matrix_UB_11 -0.0765264000
_diffrn_orient_matrix_UB_12 -0.1407716000
_diffrn_orient_matrix_UB_13 0.0177174000
_diffrn_orient_matrix_UB_21 0.0368329000
_diffrn_orient_matrix_UB_22 -0.0328082000
_diffrn_orient_matrix_UB_23 0.0795933000
_diffrn_orient_matrix_UB_31 -0.0256056000
_diffrn_orient_matrix_UB_32 0.3729789000
_diffrn_orient_matrix_UB_33 0.0136741000
_diffrn_radiation_monochromator mirror
_diffrn_radiation_probe x-ray
_diffrn_radiation_type 'Cu K\a'
_diffrn_radiation_wavelength 1.54184
_diffrn_reflns_av_R_equivalents 0.0423
_diffrn_reflns_av_unetI/netI 0.0281
_diffrn_reflns_Laue_measured_fraction_full 1.000
_diffrn_reflns_Laue_measured_fraction_max 0.982
_diffrn_reflns_limit_h_max 21
_diffrn_reflns_limit_h_min -21
_diffrn_reflns_limit_k_max 4
_diffrn_reflns_limit_k_min -3
_diffrn_reflns_limit_l_max 23
_diffrn_reflns_limit_l_min -22
_diffrn_reflns_number 17727
_diffrn_reflns_point_group_measured_fraction_full 1.000
_diffrn_reflns_point_group_measured_fraction_max 0.982
_diffrn_reflns_theta_full 67.684
_diffrn_reflns_theta_max 74.864
_diffrn_reflns_theta_min 3.177
_diffrn_source 'Rotating-anode X-ray tube'
_diffrn_source_type 'Rigaku (Cu) X-ray Source'
_exptl_absorpt_coefficient_mu 0.652
_exptl_absorpt_correction_T_max 1.00000
_exptl_absorpt_correction_T_min 0.67574
_exptl_absorpt_correction_type multi-scan
_exptl_absorpt_process_details
;
CrysAlisPro 1.171.42.96a (Rigaku Oxford Diffraction, 2023)
Empirical absorption correction using spherical harmonics,
implemented in SCALE3 ABSPACK scaling algorithm.
;
_exptl_crystal_colour red
_exptl_crystal_colour_primary red
_exptl_crystal_density_diffrn 1.410
_exptl_crystal_description needle
_exptl_crystal_F_000 560
_exptl_crystal_size_max 0.16
_exptl_crystal_size_mid 0.03
_exptl_crystal_size_min 0.03
_refine_diff_density_max 0.273
_refine_diff_density_min -0.249
_refine_diff_density_rms 0.061
_refine_ls_extinction_method none
_refine_ls_goodness_of_fit_ref 1.058
_refine_ls_hydrogen_treatment constr
_refine_ls_matrix_type full
_refine_ls_number_parameters 190
_refine_ls_number_reflns 2556
_refine_ls_number_restraints 0
_refine_ls_restrained_S_all 1.058
_refine_ls_R_factor_all 0.0657
_refine_ls_R_factor_gt 0.0605
_refine_ls_shift/su_max 0.001
_refine_ls_shift/su_mean 0.000
_refine_ls_structure_factor_coef Fsqd
_refine_ls_weighting_details 'w=1/[\s^2^(Fo^2^)+(0.1064P)^2^+0.4753P] where P=(Fo^2^+2Fc^2^)/3'
_refine_ls_weighting_scheme calc
_refine_ls_wR_factor_gt 0.1762
_refine_ls_wR_factor_ref 0.1814
_reflns_Friedel_coverage 0.000
_reflns_number_gt 2234
_reflns_number_total 2556
_reflns_threshold_expression 'I > 2\s(I)'
_cod_data_source_file d4cc00113c2.cif
_cod_data_source_block 231019lt
_cod_depositor_comments 'Adding full bibliography for 7132900--7132907.cif.'
_cod_database_code 7132907
_shelx_shelxl_version_number 2018/3
_chemical_oxdiff_formula 'C H N'
_shelx_space_group_comment
;
The symmetry employed for this shelxl refinement is uniquely defined
by the following loop, which should always be used as a source of
symmetry information in preference to the above space-group names.
They are only intended as comments.
;
_shelx_estimated_absorpt_t_max 0.981
_shelx_estimated_absorpt_t_min 0.903
_olex2_refinement_description
;
1. Fixed Uiso
 At 1.2 times of:
  All C(H) groups, All C(H,H) groups
2.a Aromatic/amide H refined with riding coordinates:
 C4(H4), C7(H7), C10(H10), C11(H11), C15(H15), C16(H16), C17(H17), C18(H18),
 C19(H19), C20(H20)
2.b X=CH2 refined with riding coordinates:
 C21(H21A,H21B)
;
_olex2_submission_special_instructions 'No special instructions were received'
_oxdiff_exptl_absorpt_empirical_details
;
Empirical correction (ABSPACK) includes:
- Absorption correction using spherical harmonics
- Frame scaling
;
_oxdiff_exptl_absorpt_empirical_full_max 1.673
_oxdiff_exptl_absorpt_empirical_full_min 0.493

loop_
_space_group_symop_operation_xyz
'x, y, z'
'-x+1/2, y+1/2, -z+1/2'
'-x, -y, -z'
'x-1/2, -y-1/2, z-1/2'

loop_
_atom_site_label
_atom_site_type_symbol
_atom_site_fract_x
_atom_site_fract_y
_atom_site_fract_z
_atom_site_U_iso_or_equiv
_atom_site_adp_type
_atom_site_occupancy
_atom_site_site_symmetry_order
_atom_site_calc_flag
_atom_site_refinement_flags_posn
_atom_site_refinement_flags_adp
_atom_site_refinement_flags_occupancy
_atom_site_disorder_assembly
_atom_site_disorder_group
C1 C 0.37123(11) 0.6775(4) 0.70880(9) 0.0383(4) Uani 1 1 d . . . . .
C2 C 0.42310(11) 0.6605(5) 0.77627(10) 0.0406(4) Uani 1 1 d . . . . .
C3 C 0.49716(11) 0.5066(5) 0.77856(11) 0.0437(5) Uani 1 1 d . . . . .
C4 C 0.52014(11) 0.3634(5) 0.71449(11) 0.0451(5) Uani 1 1 d . . . . .
H4 H 0.569734 0.262387 0.716906 0.054 Uiso 1 1 calc R U . . .
C5 C 0.47123(11) 0.3730(5) 0.65121(11) 0.0418(5) Uani 1 1 d . . . . .
C7 C 0.43274(12) 0.2638(5) 0.52862(11) 0.0447(5) Uani 1 1 d . . . . .
H7 H 0.444700 0.166724 0.485601 0.054 Uiso 1 1 calc R U . . .
C8 C 0.35806(11) 0.4294(4) 0.52465(10) 0.0422(5) Uani 1 1 d . . . . .
C9 C 0.29798(12) 0.4776(5) 0.46785(10) 0.0454(5) Uani 1 1 d . . . . .
C10 C 0.23052(12) 0.6458(5) 0.48208(10) 0.0456(5) Uani 1 1 d . . . . .
H10 H 0.189258 0.677277 0.443291 0.055 Uiso 1 1 calc R U . . .
C11 C 0.22096(12) 0.7681(5) 0.54954(10) 0.0440(5) Uani 1 1 d . . . . .
H11 H 0.174345 0.878777 0.555912 0.053 Uiso 1 1 calc R U . . .
C12 C 0.28103(11) 0.7258(4) 0.60796(10) 0.0391(4) Uani 1 1 d . . . . .
C13 C 0.34617(11) 0.5568(4) 0.59133(9) 0.0383(4) Uani 1 1 d . . . . .
C15 C 0.54729(12) 0.4909(5) 0.84506(11) 0.0506(5) Uani 1 1 d . . . . .
H15 H 0.596938 0.390211 0.847640 0.061 Uiso 1 1 calc R U . . .
C16 C 0.52463(13) 0.6208(6) 0.90641(12) 0.0535(5) Uani 1 1 d . . . . .
H16 H 0.558650 0.607434 0.950961 0.064 Uiso 1 1 calc R U . . .
C17 C 0.45218(12) 0.7715(5) 0.90334(11) 0.0495(5) Uani 1 1 d . . . . .
H17 H 0.437315 0.861046 0.945832 0.059 Uiso 1 1 calc R U . . .
C18 C 0.40212(12) 0.7918(5) 0.83961(10) 0.0441(5) Uani 1 1 d . . . . .
H18 H 0.352927 0.895371 0.838289 0.053 Uiso 1 1 calc R U . . .
C19 C 0.29828(10) 0.8004(4) 0.68310(9) 0.0388(4) Uani 1 1 d . . . . .
H19 H 0.265200 0.914844 0.710525 0.047 Uiso 1 1 calc R U . . .
C20 C 0.30473(15) 0.3527(5) 0.39492(11) 0.0558(6) Uani 1 1 d . . . . .
H20 H 0.347450 0.208192 0.390650 0.067 Uiso 1 1 calc R U . . .
C21 C 0.25713(17) 0.4240(6) 0.33609(12) 0.0698(7) Uani 1 1 d . . . . .
H21A H 0.213607 0.567577 0.337831 0.084 Uiso 1 1 calc R U . . .
H21B H 0.266016 0.332282 0.291533 0.084 Uiso 1 1 calc R U . . .
N6 N 0.48503(10) 0.2368(4) 0.58634(9) 0.0465(4) Uani 1 1 d . . . . .
N14 N 0.39994(8) 0.5287(4) 0.65053(8) 0.0375(4) Uani 1 1 d . . . . .

loop_
_atom_site_aniso_label
_atom_site_aniso_U_11
_atom_site_aniso_U_22
_atom_site_aniso_U_33
_atom_site_aniso_U_23
_atom_site_aniso_U_13
_atom_site_aniso_U_12
C1 0.0502(10) 0.0292(8) 0.0407(9) -0.0001(7) 0.0225(8) -0.0044(7)
C2 0.0478(10) 0.0307(8) 0.0472(10) 0.0009(7) 0.0194(8) -0.0056(7)
C3 0.0455(10) 0.0331(9) 0.0551(11) 0.0040(8) 0.0162(8) -0.0053(7)
C4 0.0433(10) 0.0371(9) 0.0582(12) 0.0063(8) 0.0178(8) 0.0010(8)
C5 0.0453(10) 0.0312(9) 0.0547(11) 0.0027(7) 0.0249(8) 0.0006(7)
C7 0.0580(11) 0.0321(9) 0.0521(11) 0.0000(8) 0.0327(9) 0.0007(8)
C8 0.0570(11) 0.0306(9) 0.0459(10) 0.0007(7) 0.0286(9) -0.0015(8)
C9 0.0654(12) 0.0346(9) 0.0413(10) 0.0007(7) 0.0241(9) -0.0025(8)
C10 0.0592(11) 0.0387(9) 0.0413(10) 0.0035(7) 0.0152(8) 0.0018(8)
C11 0.0530(11) 0.0366(9) 0.0462(10) 0.0028(8) 0.0195(8) 0.0034(8)
C12 0.0494(10) 0.0305(8) 0.0423(9) 0.0023(7) 0.0223(8) -0.0002(7)
C13 0.0498(10) 0.0286(8) 0.0416(9) 0.0006(7) 0.0228(8) -0.0024(7)
C15 0.0505(11) 0.0416(10) 0.0607(13) 0.0035(9) 0.0120(9) -0.0044(8)
C16 0.0605(12) 0.0478(11) 0.0509(11) 0.0014(9) 0.0053(9) -0.0100(9)
C17 0.0602(12) 0.0434(11) 0.0468(11) -0.0034(8) 0.0140(9) -0.0097(9)
C18 0.0535(11) 0.0362(9) 0.0460(10) -0.0018(7) 0.0184(8) -0.0063(8)
C19 0.0485(10) 0.0306(8) 0.0426(9) 0.0004(7) 0.0228(8) 0.0013(7)
C20 0.0828(15) 0.0404(10) 0.0501(12) -0.0009(8) 0.0285(11) -0.0004(10)
C21 0.114(2) 0.0539(13) 0.0472(12) -0.0075(10) 0.0288(13) -0.0067(13)
N6 0.0559(10) 0.0372(8) 0.0540(10) 0.0015(7) 0.0316(8) 0.0008(7)
N14 0.0422(8) 0.0300(7) 0.0454(8) 0.0017(6) 0.0226(7) 0.0006(6)

loop_
_atom_type_symbol
_atom_type_description
_atom_type_scat_dispersion_real
_atom_type_scat_dispersion_imag
_atom_type_scat_source
C C 0.0181 0.0091 'International Tables Vol C Tables 4.2.6.8 and 6.1.1.4'
H H 0.0000 0.0000 'International Tables Vol C Tables 4.2.6.8 and 6.1.1.4'
N N 0.0311 0.0180 'International Tables Vol C Tables 4.2.6.8 and 6.1.1.4'

loop_
_geom_angle_atom_site_label_1
_geom_angle_atom_site_label_2
_geom_angle_atom_site_label_3
_geom_angle
_geom_angle_site_symmetry_1
_geom_angle_site_symmetry_3
_geom_angle_publ_flag
C19 C1 C2 137.98(16) . . ?
C19 C1 N14 107.39(16) . . ?
N14 C1 C2 114.63(16) . . ?
C3 C2 C1 119.14(17) . . ?
C18 C2 C1 121.35(17) . . ?
C18 C2 C3 119.51(19) . . ?
C2 C3 C4 120.94(18) . . ?
C15 C3 C2 118.52(18) . . ?
C15 C3 C4 120.53(18) . . ?
C3 C4 H4 119.9 . . ?
C5 C4 C3 120.24(17) . . ?
C5 C4 H4 119.9 . . ?
C4 C5 N6 126.15(17) . . ?
C4 C5 N14 117.44(17) . . ?
N14 C5 N6 116.40(17) . . ?
C8 C7 H7 117.2 . . ?
N6 C7 H7 117.2 . . ?
N6 C7 C8 125.66(17) . . ?
C9 C8 C7 131.71(17) . . ?
C9 C8 C13 116.12(17) . . ?
C13 C8 C7 112.16(18) . . ?
C8 C9 C10 117.96(17) . . ?
C8 C9 C20 120.45(19) . . ?
C10 C9 C20 121.59(19) . . ?
C9 C10 H10 118.0 . . ?
C11 C10 C9 124.05(19) . . ?
C11 C10 H10 118.0 . . ?
C10 C11 H11 120.4 . . ?
C10 C11 C12 119.29(18) . . ?
C12 C11 H11 120.4 . . ?
C11 C12 C19 139.81(17) . . ?
C13 C12 C11 114.53(16) . . ?
C13 C12 C19 105.66(17) . . ?
C12 C13 C8 128.03(19) . . ?
N14 C13 C8 122.07(17) . . ?
N14 C13 C12 109.90(15) . . ?
C3 C15 H15 119.8 . . ?
C16 C15 C3 120.5(2) . . ?
C16 C15 H15 119.8 . . ?
C15 C16 H16 119.8 . . ?
C15 C16 C17 120.4(2) . . ?
C17 C16 H16 119.8 . . ?
C16 C17 H17 119.7 . . ?
C18 C17 C16 120.67(19) . . ?
C18 C17 H17 119.7 . . ?
C2 C18 H18 119.8 . . ?
C17 C18 C2 120.43(19) . . ?
C17 C18 H18 119.8 . . ?
C1 C19 C12 108.17(16) . . ?
C1 C19 H19 125.9 . . ?
C12 C19 H19 125.9 . . ?
C9 C20 H20 117.1 . . ?
C21 C20 C9 125.7(2) . . ?
C21 C20 H20 117.1 . . ?
C20 C21 H21A 120.0 . . ?
C20 C21 H21B 120.0 . . ?
H21A C21 H21B 120.0 . . ?
C7 N6 C5 120.17(16) . . ?
C5 N14 C1 127.59(17) . . ?
C13 N14 C1 108.88(14) . . ?
C13 N14 C5 123.53(15) . . ?

loop_
_geom_bond_atom_site_label_1
_geom_bond_atom_site_label_2
_geom_bond_distance
_geom_bond_site_symmetry_2
_geom_bond_publ_flag
C1 C2 1.441(3) . ?
C1 C19 1.379(3) . ?
C1 N14 1.408(2) . ?
C2 C3 1.426(3) . ?
C2 C18 1.405(3) . ?
C3 C4 1.448(3) . ?
C3 C15 1.412(3) . ?
C4 H4 0.9500 . ?
C4 C5 1.353(3) . ?
C5 N6 1.392(2) . ?
C5 N14 1.389(2) . ?
C7 H7 0.9500 . ?
C7 C8 1.452(3) . ?
C7 N6 1.309(3) . ?
C8 C9 1.389(3) . ?
C8 C13 1.401(2) . ?
C9 C10 1.417(3) . ?
C9 C20 1.483(3) . ?
C10 H10 0.9500 . ?
C10 C11 1.396(3) . ?
C11 H11 0.9500 . ?
C11 C12 1.405(3) . ?
C12 C13 1.399(2) . ?
C12 C19 1.431(3) . ?
C13 N14 1.344(2) . ?
C15 H15 0.9500 . ?
C15 C16 1.381(3) . ?
C16 H16 0.9500 . ?
C16 C17 1.394(3) . ?
C17 H17 0.9500 . ?
C17 C18 1.371(3) . ?
C18 H18 0.9500 . ?
C19 H19 0.9500 . ?
C20 H20 0.9500 . ?
C20 C21 1.305(3) . ?
C21 H21A 0.9500 . ?
C21 H21B 0.9500 . ?

loop_
_geom_torsion_atom_site_label_1
_geom_torsion_atom_site_label_2
_geom_torsion_atom_site_label_3
_geom_torsion_atom_site_label_4
_geom_torsion
_geom_torsion_site_symmetry_1
_geom_torsion_site_symmetry_2
_geom_torsion_site_symmetry_3
_geom_torsion_site_symmetry_4
_geom_torsion_publ_flag
C1 C2 C3 C4 -1.0(3) . . . . ?
C1 C2 C3 C15 -179.82(15) . . . . ?
C1 C2 C18 C17 179.66(16) . . . . ?
C2 C1 C19 C12 -179.32(19) . . . . ?
C2 C1 N14 C5 -0.3(2) . . . . ?
C2 C1 N14 C13 179.22(13) . . . . ?
C2 C3 C4 C5 -0.2(3) . . . . ?
C2 C3 C15 C16 0.3(3) . . . . ?
C3 C2 C18 C17 -0.2(3) . . . . ?
C3 C4 C5 N6 -178.05(17) . . . . ?
C3 C4 C5 N14 1.0(3) . . . . ?
C3 C15 C16 C17 -0.5(3) . . . . ?
C4 C3 C15 C16 -178.59(18) . . . . ?
C4 C5 N6 C7 -179.87(17) . . . . ?
C4 C5 N14 C1 -0.8(3) . . . . ?
C4 C5 N14 C13 179.73(15) . . . . ?
C7 C8 C9 C10 178.54(18) . . . . ?
C7 C8 C9 C20 -0.9(3) . . . . ?
C7 C8 C13 C12 -179.03(16) . . . . ?
C7 C8 C13 N14 1.1(2) . . . . ?
C8 C7 N6 C5 0.1(3) . . . . ?
C8 C9 C10 C11 0.5(3) . . . . ?
C8 C9 C20 C21 -170.1(2) . . . . ?
C8 C13 N14 C1 -179.59(15) . . . . ?
C8 C13 N14 C5 0.0(3) . . . . ?
C9 C8 C13 C12 0.3(3) . . . . ?
C9 C8 C13 N14 -179.59(15) . . . . ?
C9 C10 C11 C12 0.1(3) . . . . ?
C10 C9 C20 C21 10.5(3) . . . . ?
C10 C11 C12 C13 -0.4(3) . . . . ?
C10 C11 C12 C19 -179.8(2) . . . . ?
C11 C12 C13 C8 0.3(3) . . . . ?
C11 C12 C13 N14 -179.86(14) . . . . ?
C11 C12 C19 C1 179.3(2) . . . . ?
C12 C13 N14 C1 0.51(19) . . . . ?
C12 C13 N14 C5 -179.92(15) . . . . ?
C13 C8 C9 C10 -0.6(3) . . . . ?
C13 C8 C9 C20 179.91(16) . . . . ?
C13 C12 C19 C1 -0.02(19) . . . . ?
C15 C3 C4 C5 178.65(16) . . . . ?
C15 C16 C17 C18 0.3(3) . . . . ?
C16 C17 C18 C2 0.1(3) . . . . ?
C18 C2 C3 C4 178.94(16) . . . . ?
C18 C2 C3 C15 0.1(3) . . . . ?
C19 C1 C2 C3 -179.2(2) . . . . ?
C19 C1 C2 C18 0.9(3) . . . . ?
C19 C1 N14 C5 179.94(16) . . . . ?
C19 C1 N14 C13 -0.51(19) . . . . ?
C19 C12 C13 C8 179.80(17) . . . . ?
C19 C12 C13 N14 -0.30(19) . . . . ?
C20 C9 C10 C11 179.93(18) . . . . ?
N6 C5 N14 C1 178.37(15) . . . . ?
N6 C5 N14 C13 -1.1(2) . . . . ?
N6 C7 C8 C9 179.67(18) . . . . ?
N6 C7 C8 C13 -1.2(3) . . . . ?
N14 C1 C2 C3 1.2(2) . . . . ?
N14 C1 C2 C18 -178.74(15) . . . . ?
N14 C1 C19 C12 0.32(19) . . . . ?
N14 C5 N6 C7 1.1(2) . . . . ?
